data_4038977
loop_
_publ_author_name
'Rahaman, Ahibur'
'Lisensky, George C.'
'Haukka, Matti'
'Tocher, Derek A.'
'Richmond, Michael G.'
'Colbran, Stephen B.'
'Nordlander, Ebbe'

_publ_section_title
;
 Proton reduction by phosphinidene-capped triiron clusters
;
_journal_name_full 'Journal of Organometallic Chemistry'
_journal_page_first 121816
_journal_paper_doi 10.1016/j.jorganchem.2021.121816
_journal_volume 943
_journal_year 2021
_chemical_formula_moiety 'C45 H32 Fe3 O7 P4'
_chemical_formula_sum 'C45 H32 Fe3 O7 P4'
_chemical_formula_weight 976.13
_space_group_crystal_system monoclinic
_space_group_IT_number 14
_space_group_name_Hall '-P 2yn'
_space_group_name_H-M_alt 'P 1 21/n 1'
_atom_sites_solution_hydrogens geom
_audit_creation_method SHELXL-2013
_cell_angle_alpha 90
_cell_angle_beta 109.037(2)
_cell_angle_gamma 90
_cell_formula_units_Z 4
_cell_length_a 16.9095(3)
_cell_length_b 10.2409(2)
_cell_length_c 25.6135(5)
_cell_measurement_reflns_used 14346
_cell_measurement_temperature 170(2)
_cell_measurement_theta_max 36.4550
_cell_measurement_theta_min 2.1430
_cell_volume 4192.87(15)
_computing_cell_refinement
;
CrysAlisPro, Agilent Technologies,
Version 1.171.36.32 (release 02-08-2013 CrysAlis171 .NET)
(compiled Aug  2 2013,16:46:58)
;
_computing_data_collection
;
CrysAlisPro, Agilent Technologies,
Version 1.171.36.32 (release 02-08-2013 CrysAlis171 .NET)
(compiled Aug  2 2013,16:46:58)
;
_computing_data_reduction
;
CrysAlisPro, Agilent Technologies,
Version 1.171.36.32 (release 02-08-2013 CrysAlis171 .NET)
(compiled Aug  2 2013,16:46:58)
;
_computing_molecular_graphics 'CrystaMaker (CrystalMaker Software ltd., 2012)'
_computing_publication_material 'SHELXL-2013 (Sheldrick, 2013)'
_computing_structure_refinement 'SHELXL-2013 (Sheldrick, 2013)'
_computing_structure_solution 'SUPERFLIP (Palatinus & Chapuis, 2007)'
_diffrn_ambient_temperature 170(2)
_diffrn_detector_area_resol_mean 16.0107
_diffrn_measured_fraction_theta_full 0.999
_diffrn_measured_fraction_theta_max 0.993
_diffrn_measurement_device '\k-geometry diffractometer'
_diffrn_measurement_device_type 'SuperNova, Single source at offset, Eos'
_diffrn_measurement_method '\f scans and \w scans with \k offset'
_diffrn_radiation_monochromator mirror
_diffrn_radiation_type MoK\a
_diffrn_radiation_wavelength 0.71073
_diffrn_reflns_av_R_equivalents 0.0396
_diffrn_reflns_av_unetI/netI 0.0494
_diffrn_reflns_Laue_measured_fraction_full 0.999
_diffrn_reflns_Laue_measured_fraction_max 0.993
_diffrn_reflns_limit_h_max 23
_diffrn_reflns_limit_h_min -28
_diffrn_reflns_limit_k_max 16
_diffrn_reflns_limit_k_min -17
_diffrn_reflns_limit_l_max 43
_diffrn_reflns_limit_l_min -42
_diffrn_reflns_number 62504
_diffrn_reflns_point_group_measured_fraction_full 0.999
_diffrn_reflns_point_group_measured_fraction_max 0.993
_diffrn_reflns_theta_full 25.242
_diffrn_reflns_theta_max 36.649
_diffrn_reflns_theta_min 2.159
_diffrn_source micro-source
_exptl_absorpt_coefficient_mu 1.228
_exptl_absorpt_correction_T_max 1.00000
_exptl_absorpt_correction_T_min 0.91188
_exptl_absorpt_correction_type multi-scan
_exptl_absorpt_process_details
;
CrysAlisPro, Agilent Technologies,
Version 1.171.36.28 (release 01-02-2013 CrysAlis171 .NET)
(compiled Feb  1 2013,16:14:44)
Empirical absorption correction using spherical harmonics,
implemented in SCALE3 ABSPACK scaling algorithm.
;
_exptl_crystal_colour 'dark red'
_exptl_crystal_density_diffrn 1.546
_exptl_crystal_description block
_exptl_crystal_F_000 1984
_exptl_crystal_size_max 0.380
_exptl_crystal_size_mid 0.218
_exptl_crystal_size_min 0.122
_refine_diff_density_max 0.788
_refine_diff_density_min -0.499
_refine_diff_density_rms 0.085
_refine_ls_extinction_coef .
_refine_ls_extinction_method none
_refine_ls_goodness_of_fit_ref 1.016
_refine_ls_hydrogen_treatment constr
_refine_ls_matrix_type full
_refine_ls_number_parameters 532
_refine_ls_number_reflns 20676
_refine_ls_number_restraints 0
_refine_ls_restrained_S_all 1.016
_refine_ls_R_factor_all 0.0824
_refine_ls_R_factor_gt 0.0455
_refine_ls_shift/su_max 0.003
_refine_ls_shift/su_mean 0.000
_refine_ls_structure_factor_coef Fsqd
_refine_ls_weighting_details 'w=1/[\s^2^(Fo^2^)+(0.0450P)^2^+0.9459P] where P=(Fo^2^+2Fc^2^)/3'
_refine_ls_weighting_scheme calc
_refine_ls_wR_factor_gt 0.0967
_refine_ls_wR_factor_ref 0.1128
_reflns_Friedel_coverage 0.000
_reflns_Friedel_fraction_full .
_reflns_Friedel_fraction_max .
_reflns_number_gt 13805
_reflns_number_total 20676
_reflns_threshold_expression 'I > 2\s(I)'
_cod_data_source_file ar98a.cif
_cod_data_source_block ar98a
_cod_original_cell_volume 4192.88(15)
_cod_original_sg_symbol_H-M 'P 21/n'
_cod_database_code 4038977
_shelx_space_group_comment
;
The symmetry employed for this shelxl refinement is uniquely defined
by the following loop, which should always be used as a source of
symmetry information in preference to the above space-group names.
They are only intended as comments.
;
_shelx_estimated_absorpt_t_min 0.653
_shelx_estimated_absorpt_t_max 0.865
_shelxl_version_number 2013-4

loop_
_space_group_symop_operation_xyz
'x, y, z'
'-x+1/2, y+1/2, -z+1/2'
'-x, -y, -z'
'x-1/2, -y-1/2, z-1/2'

loop_
_atom_site_label
_atom_site_type_symbol
_atom_site_fract_x
_atom_site_fract_y
_atom_site_fract_z
_atom_site_U_iso_or_equiv
_atom_site_adp_type
_atom_site_occupancy
_atom_site_site_symmetry_order
_atom_site_calc_flag
_atom_site_refinement_flags_posn
_atom_site_refinement_flags_adp
_atom_site_refinement_flags_occupancy
_atom_site_disorder_assembly
_atom_site_disorder_group
Fe1 Fe 0.37091(2) 0.31406(2) 0.65779(2) 0.01864(5) Uani 1 1 d . . . . .
Fe2 Fe 0.46736(2) 0.30660(3) 0.58491(2) 0.02398(5) Uani 1 1 d . . . . .
Fe3 Fe 0.45966(2) 0.05038(3) 0.60492(2) 0.02449(5) Uani 1 1 d . . . . .
P1 P 0.41287(2) 0.44639(4) 0.73170(2) 0.02074(8) Uani 1 1 d . . . . .
P2 P 0.26178(2) 0.45268(4) 0.62603(2) 0.02086(8) Uani 1 1 d . . . . .
P3 P 0.35433(2) 0.19160(4) 0.58460(2) 0.02002(8) Uani 1 1 d . . . . .
P4 P 0.48879(2) 0.20870(4) 0.66721(2) 0.02169(8) Uani 1 1 d . . . . .
O1 O 0.29457(9) 0.12387(15) 0.70953(6) 0.0395(3) Uani 1 1 d . . . . .
O2 O 0.43783(10) 0.58774(16) 0.57577(8) 0.0504(4) Uani 1 1 d . . . . .
O3 O 0.43205(11) 0.2735(2) 0.46584(6) 0.0632(5) Uani 1 1 d . . . . .
O4 O 0.64989(9) 0.3251(2) 0.61479(7) 0.0612(5) Uani 1 1 d . . . . .
O5 O 0.40492(9) -0.07613(17) 0.49571(6) 0.0455(4) Uani 1 1 d . . . . .
O6 O 0.63631(9) -0.02260(19) 0.62832(6) 0.0516(4) Uani 1 1 d . . . . .
O7 O 0.39107(11) -0.12677(17) 0.66842(7) 0.0504(4) Uani 1 1 d . . . . .
C1 C 0.32443(10) 0.20291(17) 0.68957(6) 0.0247(3) Uani 1 1 d . . . . .
C2 C 0.44597(11) 0.4775(2) 0.58148(8) 0.0346(4) Uani 1 1 d . . . . .
C3 C 0.44530(12) 0.2856(2) 0.51244(8) 0.0387(5) Uani 1 1 d . . . . .
C4 C 0.57861(12) 0.3180(2) 0.60318(8) 0.0387(5) Uani 1 1 d . . . . .
C5 C 0.42639(11) -0.0272(2) 0.53806(7) 0.0315(4) Uani 1 1 d . . . . .
C6 C 0.56753(11) 0.0041(2) 0.61929(7) 0.0335(4) Uani 1 1 d . . . . .
C7 C 0.41936(12) -0.06066(19) 0.64300(8) 0.0330(4) Uani 1 1 d . . . . .
C8 C 0.41833(10) 0.36815(17) 0.79703(6) 0.0239(3) Uani 1 1 d . . . . .
C9 C 0.46425(12) 0.2535(2) 0.81265(7) 0.0343(4) Uani 1 1 d . . . . .
H9 H 0.4921 0.2175 0.7893 0.041 Uiso 1 1 calc R U . . .
C10 C 0.46999(13) 0.1910(2) 0.86181(7) 0.0373(4) Uani 1 1 d . . . . .
H10 H 0.5024 0.1137 0.8721 0.045 Uiso 1 1 calc R U . . .
C11 C 0.42874(12) 0.2411(2) 0.89581(7) 0.0352(4) Uani 1 1 d . . . . .
H11 H 0.4327 0.1986 0.9295 0.042 Uiso 1 1 calc R U . . .
C12 C 0.38188(13) 0.3529(2) 0.88047(7) 0.0367(4) Uani 1 1 d . . . . .
H12 H 0.3528 0.3867 0.9036 0.044 Uiso 1 1 calc R U . . .
C13 C 0.37633(11) 0.41721(19) 0.83152(7) 0.0309(4) Uani 1 1 d . . . . .
H13 H 0.3439 0.4946 0.8216 0.037 Uiso 1 1 calc R U . . .
C14 C 0.50740(10) 0.54713(17) 0.75119(6) 0.0240(3) Uani 1 1 d . . . . .
C15 C 0.56725(11) 0.54489(19) 0.80362(7) 0.0302(4) Uani 1 1 d . . . . .
H15 H 0.5591 0.4906 0.8315 0.036 Uiso 1 1 calc R U . . .
C16 C 0.63857(12) 0.6214(2) 0.81537(8) 0.0387(4) Uani 1 1 d . . . . .
H16 H 0.6793 0.6180 0.8511 0.046 Uiso 1 1 calc R U . . .
C17 C 0.65078(13) 0.7016(2) 0.77603(10) 0.0466(5) Uani 1 1 d . . . . .
H17 H 0.7000 0.7531 0.7843 0.056 Uiso 1 1 calc R U . . .
C18 C 0.59083(14) 0.7073(2) 0.72394(10) 0.0495(6) Uani 1 1 d . . . . .
H18 H 0.5987 0.7639 0.6967 0.059 Uiso 1 1 calc R U . . .
C19 C 0.51957(12) 0.6306(2) 0.71155(8) 0.0366(4) Uani 1 1 d . . . . .
H19 H 0.4788 0.6349 0.6758 0.044 Uiso 1 1 calc R U . . .
C20 C 0.33515(10) 0.57332(17) 0.72430(7) 0.0255(3) Uani 1 1 d . . . . .
H20 H 0.3406 0.6351 0.7529 0.031 Uiso 1 1 calc R U . . .
C21 C 0.27065(10) 0.57792(17) 0.67805(7) 0.0259(3) Uani 1 1 d . . . . .
H21 H 0.2299 0.6451 0.6721 0.031 Uiso 1 1 calc R U . . .
C22 C 0.15558(10) 0.39577(17) 0.61932(7) 0.0255(3) Uani 1 1 d . . . . .
C23 C 0.13968(11) 0.3620(2) 0.66786(8) 0.0345(4) Uani 1 1 d . . . . .
H23 H 0.1835 0.3668 0.7023 0.041 Uiso 1 1 calc R U . . .
C24 C 0.06077(12) 0.3215(2) 0.66627(10) 0.0450(5) Uani 1 1 d . . . . .
H24 H 0.0507 0.2989 0.6995 0.054 Uiso 1 1 calc R U . . .
C25 C -0.00347(13) 0.3140(2) 0.61626(10) 0.0470(5) Uani 1 1 d . . . . .
H25 H -0.0575 0.2856 0.6151 0.056 Uiso 1 1 calc R U . . .
C26 C 0.01126(12) 0.3479(2) 0.56824(9) 0.0434(5) Uani 1 1 d . . . . .
H26 H -0.0329 0.3428 0.5340 0.052 Uiso 1 1 calc R U . . .
C27 C 0.09015(11) 0.3894(2) 0.56929(7) 0.0321(4) Uani 1 1 d . . . . .
H27 H 0.0994 0.4133 0.5359 0.039 Uiso 1 1 calc R U . . .
C28 C 0.24712(10) 0.54829(17) 0.56342(6) 0.0251(3) Uani 1 1 d . . . . .
C29 C 0.25411(11) 0.68398(19) 0.56545(8) 0.0321(4) Uani 1 1 d . . . . .
H29 H 0.2638 0.7281 0.5996 0.038 Uiso 1 1 calc R U . . .
C30 C 0.24711(13) 0.7552(2) 0.51816(9) 0.0414(5) Uani 1 1 d . . . . .
H30 H 0.2514 0.8477 0.5200 0.050 Uiso 1 1 calc R U . . .
C31 C 0.23396(14) 0.6921(2) 0.46834(9) 0.0450(5) Uani 1 1 d . . . . .
H31 H 0.2298 0.7411 0.4360 0.054 Uiso 1 1 calc R U . . .
C32 C 0.22698(14) 0.5586(2) 0.46558(8) 0.0450(5) Uani 1 1 d . . . . .
H32 H 0.2176 0.5154 0.4313 0.054 Uiso 1 1 calc R U . . .
C33 C 0.23351(12) 0.4861(2) 0.51280(7) 0.0339(4) Uani 1 1 d . . . . .
H33 H 0.2287 0.3937 0.5105 0.041 Uiso 1 1 calc R U . . .
C34 C 0.25732(9) 0.14948(16) 0.53068(6) 0.0228(3) Uani 1 1 d . . . . .
C35 C 0.18775(10) 0.12050(18) 0.54611(7) 0.0276(3) Uani 1 1 d . . . . .
H35 H 0.1909 0.1275 0.5837 0.033 Uiso 1 1 calc R U . . .
C36 C 0.11346(11) 0.0811(2) 0.50642(8) 0.0361(4) Uani 1 1 d . . . . .
H36 H 0.0661 0.0611 0.5171 0.043 Uiso 1 1 calc R U . . .
C37 C 0.10835(11) 0.0710(2) 0.45164(8) 0.0383(4) Uani 1 1 d . . . . .
H37 H 0.0577 0.0436 0.4247 0.046 Uiso 1 1 calc R U . . .
C38 C 0.17685(12) 0.1006(2) 0.43624(7) 0.0405(5) Uani 1 1 d . . . . .
H38 H 0.1729 0.0947 0.3985 0.049 Uiso 1 1 calc R U . . .
C39 C 0.25177(11) 0.1391(2) 0.47515(7) 0.0327(4) Uani 1 1 d . . . . .
H39 H 0.2990 0.1582 0.4641 0.039 Uiso 1 1 calc R U . . .
C40 C 0.58591(10) 0.20079(19) 0.72515(6) 0.0279(3) Uani 1 1 d . . . . .
C41 C 0.60684(12) 0.0839(2) 0.75432(7) 0.0379(4) Uani 1 1 d . . . . .
H41 H 0.5729 0.0088 0.7420 0.046 Uiso 1 1 calc R U . . .
C42 C 0.67725(14) 0.0767(3) 0.80136(8) 0.0516(6) Uani 1 1 d . . . . .
H42 H 0.6911 -0.0030 0.8212 0.062 Uiso 1 1 calc R U . . .
C43 C 0.72684(14) 0.1856(3) 0.81902(9) 0.0566(7) Uani 1 1 d . . . . .
H43 H 0.7746 0.1807 0.8513 0.068 Uiso 1 1 calc R U . . .
C44 C 0.70777(12) 0.3008(3) 0.79033(9) 0.0487(6) Uani 1 1 d . . . . .
H44 H 0.7426 0.3750 0.8027 0.058 Uiso 1 1 calc R U . . .
C45 C 0.63716(10) 0.3096(2) 0.74292(8) 0.0350(4) Uani 1 1 d . . . . .
H45 H 0.6243 0.3894 0.7230 0.042 Uiso 1 1 calc R U . . .

loop_
_atom_site_aniso_label
_atom_site_aniso_U_11
_atom_site_aniso_U_22
_atom_site_aniso_U_33
_atom_site_aniso_U_23
_atom_site_aniso_U_13
_atom_site_aniso_U_12
Fe1 0.01531(9) 0.02367(11) 0.01657(8) -0.00058(8) 0.00470(7) 0.00008(8)
Fe2 0.01881(10) 0.03242(13) 0.02196(10) -0.00083(9) 0.00839(8) -0.00212(9)
Fe3 0.01988(10) 0.02985(13) 0.02188(10) -0.00403(9) 0.00427(8) 0.00400(9)
P1 0.01901(17) 0.0245(2) 0.01792(16) -0.00113(14) 0.00501(13) 0.00131(15)
P2 0.01755(16) 0.0253(2) 0.01908(16) 0.00169(14) 0.00506(13) 0.00169(15)
P3 0.01554(15) 0.0261(2) 0.01753(15) -0.00177(14) 0.00418(12) -0.00029(14)
P4 0.01524(16) 0.0294(2) 0.01920(16) -0.00218(15) 0.00398(13) 0.00121(15)
O1 0.0394(7) 0.0425(8) 0.0406(7) 0.0072(6) 0.0186(6) -0.0087(6)
O2 0.0477(9) 0.0352(8) 0.0775(12) 0.0072(8) 0.0330(8) -0.0015(7)
O3 0.0657(11) 0.0998(15) 0.0288(7) -0.0083(8) 0.0218(7) -0.0318(11)
O4 0.0222(7) 0.1069(16) 0.0567(10) 0.0058(10) 0.0159(6) -0.0063(8)
O5 0.0427(8) 0.0600(10) 0.0334(7) -0.0190(7) 0.0116(6) -0.0024(7)
O6 0.0301(7) 0.0771(12) 0.0452(8) 0.0053(8) 0.0089(6) 0.0226(8)
O7 0.0603(10) 0.0425(9) 0.0530(9) 0.0069(7) 0.0246(8) -0.0061(8)
C1 0.0204(7) 0.0304(9) 0.0230(6) -0.0015(6) 0.0067(5) -0.0002(6)
C2 0.0277(8) 0.0400(11) 0.0397(9) 0.0014(8) 0.0160(7) -0.0044(8)
C3 0.0357(9) 0.0543(13) 0.0297(8) -0.0024(8) 0.0155(7) -0.0137(9)
C4 0.0274(8) 0.0572(14) 0.0342(9) 0.0037(9) 0.0138(7) -0.0026(9)
C5 0.0252(8) 0.0384(10) 0.0312(8) -0.0046(7) 0.0094(6) 0.0021(7)
C6 0.0289(8) 0.0425(11) 0.0267(8) -0.0015(7) 0.0059(6) 0.0098(8)
C7 0.0323(9) 0.0311(9) 0.0331(8) -0.0027(7) 0.0070(7) 0.0035(8)
C8 0.0236(7) 0.0271(8) 0.0201(6) -0.0027(6) 0.0059(5) -0.0027(6)
C9 0.0418(10) 0.0374(10) 0.0267(8) 0.0039(7) 0.0153(7) 0.0085(8)
C10 0.0444(11) 0.0383(11) 0.0283(8) 0.0081(8) 0.0104(8) 0.0045(9)
C11 0.0432(10) 0.0395(11) 0.0224(7) -0.0001(7) 0.0100(7) -0.0112(9)
C12 0.0447(11) 0.0432(11) 0.0286(8) -0.0048(8) 0.0210(8) -0.0067(9)
C13 0.0332(9) 0.0335(9) 0.0289(8) -0.0009(7) 0.0142(7) 0.0011(7)
C14 0.0209(7) 0.0255(8) 0.0249(7) -0.0016(6) 0.0067(5) 0.0013(6)
C15 0.0260(8) 0.0380(10) 0.0241(7) -0.0030(7) 0.0047(6) -0.0041(7)
C16 0.0276(9) 0.0487(12) 0.0360(9) -0.0099(9) 0.0051(7) -0.0073(8)
C17 0.0333(10) 0.0467(13) 0.0588(13) -0.0064(11) 0.0135(9) -0.0143(9)
C18 0.0431(12) 0.0486(13) 0.0558(13) 0.0154(11) 0.0149(10) -0.0120(10)
C19 0.0323(9) 0.0385(11) 0.0354(9) 0.0092(8) 0.0061(7) -0.0028(8)
C20 0.0249(7) 0.0271(8) 0.0244(7) -0.0027(6) 0.0080(6) 0.0025(6)
C21 0.0241(7) 0.0278(8) 0.0257(7) -0.0008(6) 0.0079(6) 0.0049(6)
C22 0.0193(7) 0.0294(8) 0.0274(7) 0.0041(6) 0.0072(6) 0.0027(6)
C23 0.0245(8) 0.0440(11) 0.0355(9) 0.0141(8) 0.0105(7) 0.0033(8)
C24 0.0293(9) 0.0551(14) 0.0541(12) 0.0261(11) 0.0184(9) 0.0036(9)
C25 0.0241(9) 0.0494(13) 0.0670(14) 0.0148(11) 0.0141(9) -0.0031(9)
C26 0.0249(9) 0.0519(13) 0.0465(11) -0.0019(10) 0.0024(8) -0.0046(9)
C27 0.0246(8) 0.0388(10) 0.0307(8) -0.0021(7) 0.0060(6) -0.0003(7)
C28 0.0212(7) 0.0299(8) 0.0245(7) 0.0059(6) 0.0079(5) 0.0033(6)
C29 0.0299(8) 0.0309(9) 0.0385(9) 0.0051(7) 0.0155(7) 0.0006(7)
C30 0.0410(11) 0.0324(10) 0.0567(12) 0.0164(9) 0.0242(9) 0.0055(9)
C31 0.0462(12) 0.0523(13) 0.0417(10) 0.0257(10) 0.0215(9) 0.0139(10)
C32 0.0534(12) 0.0555(14) 0.0274(8) 0.0116(9) 0.0152(8) 0.0115(11)
C33 0.0405(10) 0.0359(10) 0.0249(7) 0.0057(7) 0.0104(7) 0.0058(8)
C34 0.0201(7) 0.0240(7) 0.0211(6) -0.0006(6) 0.0022(5) 0.0010(6)
C35 0.0228(7) 0.0328(9) 0.0255(7) -0.0032(6) 0.0056(6) -0.0026(7)
C36 0.0221(8) 0.0470(12) 0.0356(9) -0.0051(8) 0.0047(7) -0.0065(8)
C37 0.0250(8) 0.0469(12) 0.0330(9) -0.0053(8) -0.0043(7) -0.0026(8)
C38 0.0364(10) 0.0571(14) 0.0216(7) -0.0045(8) 0.0006(7) -0.0040(9)
C39 0.0279(8) 0.0463(11) 0.0224(7) -0.0030(7) 0.0058(6) -0.0051(8)
C40 0.0188(7) 0.0409(10) 0.0224(7) -0.0056(7) 0.0043(5) 0.0037(7)
C41 0.0324(9) 0.0483(12) 0.0276(8) 0.0012(8) 0.0022(7) 0.0073(9)
C42 0.0459(12) 0.0705(17) 0.0286(9) 0.0034(10) -0.0012(8) 0.0201(12)
C43 0.0315(10) 0.092(2) 0.0322(10) -0.0142(12) -0.0088(8) 0.0169(12)
C44 0.0236(9) 0.0692(16) 0.0446(11) -0.0263(11) -0.0009(8) 0.0009(10)
C45 0.0192(7) 0.0482(12) 0.0344(9) -0.0127(8) 0.0046(6) 0.0017(7)

loop_
_atom_type_symbol
_atom_type_description
_atom_type_scat_dispersion_real
_atom_type_scat_dispersion_imag
_atom_type_scat_source
C C 0.0033 0.0016 'International Tables Vol C Tables 4.2.6.8 and 6.1.1.4'
H H 0.0000 0.0000 'International Tables Vol C Tables 4.2.6.8 and 6.1.1.4'
Fe Fe 0.3463 0.8444 'International Tables Vol C Tables 4.2.6.8 and 6.1.1.4'
O O 0.0106 0.0060 'International Tables Vol C Tables 4.2.6.8 and 6.1.1.4'
P P 0.1023 0.0942 'International Tables Vol C Tables 4.2.6.8 and 6.1.1.4'

loop_
_geom_angle_atom_site_label_1
_geom_angle_atom_site_label_2
_geom_angle_atom_site_label_3
_geom_angle
_geom_angle_site_symmetry_1
_geom_angle_site_symmetry_3
C1 Fe1 P3 94.29(6) . .
C1 Fe1 P4 99.18(6) . .
P3 Fe1 P4 70.960(16) . .
C1 Fe1 P1 93.87(5) . .
P3 Fe1 P1 168.829(18) . .
P4 Fe1 P1 100.188(16) . .
C1 Fe1 P2 98.03(6) . .
P3 Fe1 P2 100.933(16) . .
P4 Fe1 P2 161.462(18) . .
P1 Fe1 P2 85.450(16) . .
C1 Fe1 Fe2 137.29(6) . .
P3 Fe1 Fe2 50.738(12) . .
P4 Fe1 Fe2 50.978(12) . .
P1 Fe1 Fe2 118.473(14) . .
P2 Fe1 Fe2 110.822(14) . .
C3 Fe2 C2 95.54(10) . .
C3 Fe2 C4 97.20(9) . .
C2 Fe2 C4 97.34(10) . .
C3 Fe2 P3 92.55(6) . .
C2 Fe2 P3 110.87(6) . .
C4 Fe2 P3 149.08(7) . .
C3 Fe2 P4 146.64(8) . .
C2 Fe2 P4 116.79(6) . .
C4 Fe2 P4 87.13(6) . .
P3 Fe2 P4 69.305(16) . .
C3 Fe2 Fe3 94.27(8) . .
C2 Fe2 Fe3 161.22(6) . .
C4 Fe2 Fe3 97.27(8) . .
P3 Fe2 Fe3 52.634(13) . .
P4 Fe2 Fe3 52.397(13) . .
C3 Fe2 Fe1 135.59(6) . .
C2 Fe2 Fe1 81.72(6) . .
C4 Fe2 Fe1 127.17(6) . .
P3 Fe2 Fe1 49.297(12) . .
P4 Fe2 Fe1 49.593(12) . .
Fe3 Fe2 Fe1 80.068(9) . .
C7 Fe3 C6 105.31(9) . .
C7 Fe3 C5 100.54(9) . .
C6 Fe3 C5 93.42(8) . .
C7 Fe3 P4 96.22(6) . .
C6 Fe3 P4 94.18(6) . .
C5 Fe3 P4 159.06(7) . .
C7 Fe3 P3 97.12(6) . .
C6 Fe3 P3 154.16(7) . .
C5 Fe3 P3 94.96(6) . .
P4 Fe3 P3 70.423(16) . .
C7 Fe3 Fe2 141.56(6) . .
C6 Fe3 Fe2 100.78(7) . .
C5 Fe3 Fe2 105.60(7) . .
P4 Fe3 Fe2 53.755(13) . .
P3 Fe3 Fe2 53.403(13) . .
C20 P1 C14 99.39(8) . .
C20 P1 C8 103.18(8) . .
C14 P1 C8 102.61(7) . .
C20 P1 Fe1 108.99(5) . .
C14 P1 Fe1 125.29(5) . .
C8 P1 Fe1 114.47(6) . .
C21 P2 C28 102.72(8) . .
C21 P2 C22 97.84(8) . .
C28 P2 C22 103.81(7) . .
C21 P2 Fe1 108.46(5) . .
C28 P2 Fe1 120.95(5) . .
C22 P2 Fe1 119.46(6) . .
C34 P3 Fe1 128.04(6) . .
C34 P3 Fe3 118.65(6) . .
Fe1 P3 Fe3 107.614(17) . .
C34 P3 Fe2 133.14(6) . .
Fe1 P3 Fe2 79.965(16) . .
Fe3 P3 Fe2 73.963(15) . .
C34 P3 P4 169.45(6) . .
Fe1 P3 P4 54.766(14) . .
Fe3 P3 P4 54.683(14) . .
Fe2 P3 P4 55.559(14) . .
C40 P4 Fe1 130.72(6) . .
C40 P4 Fe3 118.96(6) . .
Fe1 P4 Fe3 107.342(18) . .
C40 P4 Fe2 127.52(6) . .
Fe1 P4 Fe2 79.429(16) . .
Fe3 P4 Fe2 73.849(15) . .
C40 P4 P3 173.42(7) . .
Fe1 P4 P3 54.274(14) . .
Fe3 P4 P3 54.894(14) . .
Fe2 P4 P3 55.136(14) . .
O1 C1 Fe1 176.75(16) . .
O2 C2 Fe2 172.47(18) . .
O3 C3 Fe2 179.0(2) . .
O4 C4 Fe2 179.8(3) . .
O5 C5 Fe3 179.65(18) . .
O6 C6 Fe3 178.6(2) . .
O7 C7 Fe3 176.22(18) . .
C9 C8 C13 118.23(16) . .
C9 C8 P1 119.27(12) . .
C13 C8 P1 122.48(14) . .
C10 C9 C8 121.14(17) . .
C10 C9 H9 119.4 . .
C8 C9 H9 119.4 . .
C11 C10 C9 120.09(19) . .
C11 C10 H10 120.0 . .
C9 C10 H10 120.0 . .
C12 C11 C10 119.46(17) . .
C12 C11 H11 120.3 . .
C10 C11 H11 120.3 . .
C11 C12 C13 120.99(17) . .
C11 C12 H12 119.5 . .
C13 C12 H12 119.5 . .
C12 C13 C8 120.07(18) . .
C12 C13 H13 120.0 . .
C8 C13 H13 120.0 . .
C19 C14 C15 118.62(16) . .
C19 C14 P1 118.08(13) . .
C15 C14 P1 123.30(13) . .
C16 C15 C14 120.46(17) . .
C16 C15 H15 119.8 . .
C14 C15 H15 119.8 . .
C17 C16 C15 120.62(18) . .
C17 C16 H16 119.7 . .
C15 C16 H16 119.7 . .
C16 C17 C18 119.67(19) . .
C16 C17 H17 120.2 . .
C18 C17 H17 120.2 . .
C19 C18 C17 120.3(2) . .
C19 C18 H18 119.9 . .
C17 C18 H18 119.9 . .
C18 C19 C14 120.33(18) . .
C18 C19 H19 119.8 . .
C14 C19 H19 119.8 . .
C21 C20 P1 118.45(13) . .
C21 C20 H20 120.8 . .
P1 C20 H20 120.8 . .
C20 C21 P2 118.50(13) . .
C20 C21 H21 120.8 . .
P2 C21 H21 120.8 . .
C27 C22 C23 118.70(16) . .
C27 C22 P2 123.90(13) . .
C23 C22 P2 117.36(12) . .
C24 C23 C22 120.71(18) . .
C24 C23 H23 119.6 . .
C22 C23 H23 119.6 . .
C23 C24 C25 120.06(19) . .
C23 C24 H24 120.0 . .
C25 C24 H24 120.0 . .
C26 C25 C24 119.78(19) . .
C26 C25 H25 120.1 . .
C24 C25 H25 120.1 . .
C25 C26 C27 120.73(19) . .
C25 C26 H26 119.6 . .
C27 C26 H26 119.6 . .
C26 C27 C22 120.01(18) . .
C26 C27 H27 120.0 . .
C22 C27 H27 120.0 . .
C29 C28 C33 118.42(16) . .
C29 C28 P2 121.09(13) . .
C33 C28 P2 120.38(14) . .
C30 C29 C28 120.68(19) . .
C30 C29 H29 119.7 . .
C28 C29 H29 119.7 . .
C31 C30 C29 120.2(2) . .
C31 C30 H30 119.9 . .
C29 C30 H30 119.9 . .
C32 C31 C30 119.88(19) . .
C32 C31 H31 120.1 . .
C30 C31 H31 120.1 . .
C31 C32 C33 120.4(2) . .
C31 C32 H32 119.8 . .
C33 C32 H32 119.8 . .
C32 C33 C28 120.4(2) . .
C32 C33 H33 119.8 . .
C28 C33 H33 119.8 . .
C35 C34 C39 119.38(15) . .
C35 C34 P3 118.18(12) . .
C39 C34 P3 122.36(13) . .
C34 C35 C36 119.99(16) . .
C34 C35 H35 120.0 . .
C36 C35 H35 120.0 . .
C37 C36 C35 120.37(18) . .
C37 C36 H36 119.8 . .
C35 C36 H36 119.8 . .
C38 C37 C36 119.73(16) . .
C38 C37 H37 120.1 . .
C36 C37 H37 120.1 . .
C37 C38 C39 120.91(17) . .
C37 C38 H38 119.5 . .
C39 C38 H38 119.5 . .
C38 C39 C34 119.62(17) . .
C38 C39 H39 120.2 . .
C34 C39 H39 120.2 . .
C45 C40 C41 119.29(16) . .
C45 C40 P4 122.01(15) . .
C41 C40 P4 118.60(14) . .
C42 C41 C40 120.3(2) . .
C42 C41 H41 119.8 . .
C40 C41 H41 119.8 . .
C43 C42 C41 119.8(2) . .
C43 C42 H42 120.1 . .
C41 C42 H42 120.1 . .
C44 C43 C42 120.52(19) . .
C44 C43 H43 119.7 . .
C42 C43 H43 119.7 . .
C43 C44 C45 120.3(2) . .
C43 C44 H44 119.8 . .
C45 C44 H44 119.8 . .
C40 C45 C44 119.7(2) . .
C40 C45 H45 120.2 . .
C44 C45 H45 120.2 . .

loop_
_geom_bond_atom_site_label_1
_geom_bond_atom_site_label_2
_geom_bond_distance
_geom_bond_site_symmetry_2
_geom_bond_publ_flag
Fe1 C1 1.7303(17) . yes
Fe1 P3 2.1960(4) . yes
Fe1 P4 2.2095(4) . yes
Fe1 P1 2.2466(4) . yes
Fe1 P2 2.2590(5) . yes
Fe1 Fe2 2.8525(3) . yes
Fe2 C3 1.7829(19) . yes
Fe2 C2 1.783(2) . yes
Fe2 C4 1.7880(19) . yes
Fe2 P3 2.2429(5) . yes
Fe2 P4 2.2543(5) . yes
Fe2 Fe3 2.6849(4) . yes
Fe3 C7 1.773(2) . yes
Fe3 C6 1.8026(18) . yes
Fe3 C5 1.8033(18) . yes
Fe3 P4 2.2145(5) . yes
Fe3 P3 2.2203(5) . yes
P1 C20 1.8138(17) . ?
P1 C14 1.8297(17) . ?
P1 C8 1.8304(16) . ?
P2 C21 1.8199(17) . ?
P2 C28 1.8255(16) . ?
P2 C22 1.8420(16) . ?
P3 C34 1.8184(15) . ?
P3 P4 2.5571(5) . ?
P4 C40 1.8209(16) . ?
O1 C1 1.157(2) . ?
O2 C2 1.141(3) . ?
O3 C3 1.147(2) . ?
O4 C4 1.146(2) . ?
O5 C5 1.141(2) . ?
O6 C6 1.143(2) . ?
O7 C7 1.146(2) . ?
C8 C9 1.392(3) . ?
C8 C13 1.395(2) . ?
C9 C10 1.387(3) . ?
C9 H9 0.9500 . ?
C10 C11 1.380(3) . ?
C10 H10 0.9500 . ?
C11 C12 1.375(3) . ?
C11 H11 0.9500 . ?
C12 C13 1.392(3) . ?
C12 H12 0.9500 . ?
C13 H13 0.9500 . ?
C14 C19 1.393(2) . ?
C14 C15 1.393(2) . ?
C15 C16 1.386(3) . ?
C15 H15 0.9500 . ?
C16 C17 1.367(3) . ?
C16 H16 0.9500 . ?
C17 C18 1.389(3) . ?
C17 H17 0.9500 . ?
C18 C19 1.385(3) . ?
C18 H18 0.9500 . ?
C19 H19 0.9500 . ?
C20 C21 1.324(2) . ?
C20 H20 0.9500 . ?
C21 H21 0.9500 . ?
C22 C27 1.395(2) . ?
C22 C23 1.398(2) . ?
C23 C24 1.385(3) . ?
C23 H23 0.9500 . ?
C24 C25 1.385(3) . ?
C24 H24 0.9500 . ?
C25 C26 1.376(3) . ?
C25 H25 0.9500 . ?
C26 C27 1.392(3) . ?
C26 H26 0.9500 . ?
C27 H27 0.9500 . ?
C28 C29 1.394(3) . ?
C28 C33 1.395(2) . ?
C29 C30 1.385(3) . ?
C29 H29 0.9500 . ?
C30 C31 1.382(3) . ?
C30 H30 0.9500 . ?
C31 C32 1.373(3) . ?
C31 H31 0.9500 . ?
C32 C33 1.392(3) . ?
C32 H32 0.9500 . ?
C33 H33 0.9500 . ?
C34 C35 1.390(2) . ?
C34 C39 1.399(2) . ?
C35 C36 1.393(2) . ?
C35 H35 0.9500 . ?
C36 C37 1.381(3) . ?
C36 H36 0.9500 . ?
C37 C38 1.374(3) . ?
C37 H37 0.9500 . ?
C38 C39 1.389(2) . ?
C38 H38 0.9500 . ?
C39 H39 0.9500 . ?
C40 C45 1.394(3) . ?
C40 C41 1.394(3) . ?
C41 C42 1.392(3) . ?
C41 H41 0.9500 . ?
C42 C43 1.380(4) . ?
C42 H42 0.9500 . ?
C43 C44 1.372(4) . ?
C43 H43 0.9500 . ?
C44 C45 1.401(3) . ?
C44 H44 0.9500 . ?
C45 H45 0.9500 . ?
